data_4328165
loop_
_publ_author_name
'Renata E. H. M. B. Os\'orio'
'Rosely A. Peralta'
'Adailton J. Bortoluzzi'
'Vicente R. de Almeida'
'Bruno Szpoganicz'
'Franciele L. Fischer'
'Hern\'an Terenzi'
'Antonio S. Mangrich'
'Karen Mary Mantovani'
'Dalva E. C. Ferreira'
'Willian R. Rocha'
'Wolfgang Haase'
'Zbigniew Tomkowicz'
'Ademir dos Anjos'
'Ademir Neves'

_publ_contact_author_address
;
    Depto. de Qu\'imica - UFSC
    88040 - 900 Florian\'opolis, SC
    Brazil
;
_publ_contact_author_email ademir@qmc.ufsc.br
_publ_contact_author_fax 55(48)37216888
_publ_contact_author_name 'Ademir Neves'
_publ_contact_author_phone 55(48)37216844
_publ_section_title
;
 Synthesis, Magnetostructural Correlation, and Catalytic Promiscuity of
 Unsymmetric Dinuclear Copper(II) Complexes: Models for Catechol Oxidases
 and Hydrolases
;
_journal_name_full 'Inorganic Chemistry'
_journal_page_first 1569
_journal_page_last 1589
_journal_paper_doi 10.1021/ic201876k
_journal_volume 51
_journal_year 2012
_chemical_formula_sum 'C41 H57 Cl2 Cu2 N5 O13'
_chemical_formula_weight 1025.90
_chemical_name_systematic
;
 ?
;
_space_group_IT_number 2
_symmetry_cell_setting triclinic
_symmetry_space_group_name_Hall '-P 1'
_symmetry_space_group_name_H-M 'P -1'
_atom_sites_solution_hydrogens geom
_atom_sites_solution_primary direct
_atom_sites_solution_secondary difmap
_audit_creation_method 'SHELXL97 and manual editing'
_cell_angle_alpha 66.485(6)
_cell_angle_beta 68.511(6)
_cell_angle_gamma 72.333(7)
_cell_formula_units_Z 4
_cell_length_a 15.041(1)
_cell_length_b 18.556(1)
_cell_length_c 20.663(1)
_cell_measurement_reflns_used 25
_cell_measurement_temperature 293(2)
_cell_measurement_theta_max 13.22
_cell_measurement_theta_min 9.67
_cell_volume 4836.2(6)
_computing_structure_refinement 'SHELXL-97 (Sheldrick, 2008)'
_diffrn_ambient_temperature 293(2)
_diffrn_measured_fraction_theta_full 0.980
_diffrn_measured_fraction_theta_max 0.980
_diffrn_measurement_method \w--2\q
_diffrn_radiation_monochromator graphite
_diffrn_radiation_source 'fine-focus sealed tube'
_diffrn_radiation_type MoK\a
_diffrn_radiation_wavelength 0.71069
_diffrn_reflns_av_R_equivalents 0.0418
_diffrn_reflns_av_sigmaI/netI 0.2020
_diffrn_reflns_limit_h_max 16
_diffrn_reflns_limit_h_min -17
_diffrn_reflns_limit_k_max 0
_diffrn_reflns_limit_k_min -22
_diffrn_reflns_limit_l_max 22
_diffrn_reflns_limit_l_min -24
_diffrn_reflns_number 17443
_diffrn_reflns_theta_full 25.10
_diffrn_reflns_theta_max 25.10
_diffrn_reflns_theta_min 2.17
_diffrn_standards_decay_% 4
_diffrn_standards_interval_count 200
_diffrn_standards_number 3
_exptl_absorpt_coefficient_mu 1.054
_exptl_absorpt_correction_T_max 0.9523
_exptl_absorpt_correction_T_min 0.8214
_exptl_absorpt_correction_type psi-scan
_exptl_crystal_colour blue
_exptl_crystal_density_diffrn 1.409
_exptl_crystal_description prismatic
_exptl_crystal_F_000 2136
_exptl_crystal_size_max 0.50
_exptl_crystal_size_mid 0.26
_exptl_crystal_size_min 0.16
_refine_diff_density_max 0.942
_refine_diff_density_min -0.676
_refine_diff_density_rms 0.097
_refine_ls_extinction_method none
_refine_ls_goodness_of_fit_ref 1.022
_refine_ls_hydrogen_treatment constr
_refine_ls_matrix_type full
_refine_ls_number_parameters 1119
_refine_ls_number_reflns 16884
_refine_ls_number_restraints 289
_refine_ls_restrained_S_all 1.131
_refine_ls_R_factor_all 0.2336
_refine_ls_R_factor_gt 0.0733
_refine_ls_shift/su_max 0.001
_refine_ls_shift/su_mean 0.000
_refine_ls_structure_factor_coef Fsqd
_refine_ls_weighting_details 'calc w=1/[\s^2^(Fo^2^)+(0.1277P)^2^+0.0000P] where P=(Fo^2^+2Fc^2^)/3'
_refine_ls_weighting_scheme calc
_refine_ls_wR_factor_gt 0.1913
_refine_ls_wR_factor_ref 0.2451
_reflns_number_gt 7240
_reflns_number_total 16884
_reflns_threshold_expression >2\s(I)
_cod_data_source_file ic201876k_si_001.cif
_cod_data_source_block Complex_1
_cod_original_cell_volume 4836.2(5)
_cod_database_code 4328165

loop_
_symmetry_equiv_pos_as_xyz
'x, y, z'
'-x, -y, -z'

loop_
_atom_site_label
_atom_site_type_symbol
_atom_site_fract_x
_atom_site_fract_y
_atom_site_fract_z
_atom_site_U_iso_or_equiv
_atom_site_adp_type
_atom_site_occupancy
_atom_site_symmetry_multiplicity
_atom_site_calc_flag
_atom_site_refinement_flags
Cu1 Cu 0.05930(7) 0.73929(6) 0.70016(6) 0.0454(3) Uani 1 1 d .
Cu2 Cu -0.15799(7) 0.74536(7) 0.83090(6) 0.0550(4) Uani 1 1 d .
O1 O -0.0681(4) 0.7913(3) 0.7370(3) 0.0472(15) Uani 1 1 d .
N1 N 0.0483(5) 0.8134(4) 0.5991(4) 0.0414(17) Uani 1 1 d .
C2 C -0.0598(6) 0.8331(5) 0.6097(5) 0.052(2) Uani 1 1 d .
H2A H -0.0810 0.7891 0.6088 0.063 Uiso 1 1 calc R
H2B H -0.0756 0.8804 0.5700 0.063 Uiso 1 1 calc R
C3 C -0.1117(6) 0.8478(5) 0.6831(5) 0.047(2) Uani 1 1 d .
H3 H -0.1085 0.9018 0.6783 0.056 Uiso 1 1 calc R
C4 C -0.2182(6) 0.8402(6) 0.7041(5) 0.057(3) Uani 1 1 d .
H4A H -0.2539 0.8889 0.6770 0.069 Uiso 1 1 calc R
H4B H -0.2218 0.7962 0.6916 0.069 Uiso 1 1 calc R
N5 N -0.2619(5) 0.8258(4) 0.7844(4) 0.0514(19) Uani 1 1 d .
O10 O 0.1583(4) 0.8258(4) 0.6972(3) 0.0595(17) Uani 1 1 d .
H10 H 0.1232 0.8698 0.7097 0.071 Uiso 1 1 d R
C10 C 0.0867(6) 0.8887(5) 0.5748(5) 0.049(2) Uani 1 1 d .
H10A H 0.0751 0.9229 0.5278 0.058 Uiso 1 1 calc R
H10B H 0.0505 0.9169 0.6101 0.058 Uiso 1 1 calc R
C11 C 0.1931(6) 0.8752(5) 0.5673(5) 0.043(2) Uani 1 1 d .
C12 C 0.2257(6) 0.8473(5) 0.6288(5) 0.044(2) Uani 1 1 d .
C13 C 0.3260(7) 0.8372(5) 0.6224(5) 0.058(3) Uani 1 1 d .
C14 C 0.3873(7) 0.8522(6) 0.5517(5) 0.061(3) Uani 1 1 d .
H14 H 0.4535 0.8444 0.5460 0.073 Uiso 1 1 calc R
C15 C 0.3579(6) 0.8780(5) 0.4890(5) 0.056(3) Uani 1 1 d .
C16 C 0.2588(6) 0.8895(5) 0.4977(5) 0.048(2) Uani 1 1 d .
H16 H 0.2365 0.9069 0.4565 0.058 Uiso 1 1 calc R
C20 C 0.1005(6) 0.7663(5) 0.5489(5) 0.054(2) Uani 1 1 d .
H20A H 0.1240 0.8019 0.4996 0.065 Uiso 1 1 calc R
H20B H 0.0564 0.7383 0.5478 0.065 Uiso 1 1 calc R
C21 C 0.1842(7) 0.7074(5) 0.5735(6) 0.052(2) Uani 1 1 d .
N22 N 0.1744(5) 0.6833(4) 0.6447(4) 0.0471(19) Uani 1 1 d .
C23 C 0.2451(7) 0.6262(6) 0.6720(6) 0.060(3) Uani 1 1 d .
H23 H 0.2390 0.6093 0.7220 0.073 Uiso 1 1 calc R
C24 C 0.3258(8) 0.5928(7) 0.6266(8) 0.081(3) Uani 1 1 d .
H24 H 0.3734 0.5538 0.6462 0.098 Uiso 1 1 calc R
C25 C 0.3358(8) 0.6168(7) 0.5537(8) 0.084(4) Uani 1 1 d .
H25 H 0.3902 0.5945 0.5231 0.101 Uiso 1 1 calc R
C26 C 0.2639(8) 0.6755(6) 0.5246(6) 0.073(3) Uani 1 1 d .
H26 H 0.2687 0.6927 0.4748 0.087 Uiso 1 1 calc R
C30 C -0.2843(7) 0.8975(6) 0.8059(6) 0.067(3) Uani 1 1 d .
H30A H -0.3458 0.9300 0.7979 0.081 Uiso 1 1 calc R
H30B H -0.2339 0.9294 0.7769 0.081 Uiso 1 1 calc R
C31 C -0.2898(8) 0.8692(7) 0.8863(7) 0.067(3) Uani 1 1 d .
N32 N -0.2281(6) 0.8021(5) 0.9099(5) 0.065(2) Uani 1 1 d .
C33 C -0.2234(8) 0.7767(8) 0.9792(7) 0.084(3) Uani 1 1 d .
H33 H -0.1815 0.7298 0.9962 0.101 Uiso 1 1 calc R
C34 C -0.2817(12) 0.8212(11) 1.0259(8) 0.117(5) Uani 1 1 d .
H34 H -0.2760 0.8045 1.0732 0.141 Uiso 1 1 calc R
C35 C -0.3455(10) 0.8872(11) 1.0039(10) 0.108(5) Uani 1 1 d .
H35 H -0.3862 0.9147 1.0363 0.129 Uiso 1 1 calc R
C36 C -0.3500(9) 0.9139(8) 0.9322(9) 0.099(4) Uani 1 1 d .
H36 H -0.3921 0.9606 0.9150 0.118 Uiso 1 1 calc R
C130 C 0.3628(8) 0.8141(8) 0.6888(6) 0.082(3) Uani 1 1 d .
C131 C 0.3401(8) 0.7282(7) 0.7426(6) 0.092(4) Uani 1 1 d .
H13A H 0.3714 0.6899 0.7170 0.138 Uiso 1 1 calc R
H13B H 0.2711 0.7301 0.7589 0.138 Uiso 1 1 calc R
H13C H 0.3639 0.7129 0.7843 0.138 Uiso 1 1 calc R
C132 C 0.3166(10) 0.8761(8) 0.7267(7) 0.105(4) Uani 1 1 d .
H13D H 0.3410 0.8615 0.7680 0.158 Uiso 1 1 calc R
H13E H 0.2474 0.8795 0.7434 0.158 Uiso 1 1 calc R
H13F H 0.3318 0.9271 0.6929 0.158 Uiso 1 1 calc R
C133 C 0.4728(9) 0.8067(9) 0.6673(7) 0.130(6) Uani 1 1 d .
H13G H 0.5040 0.7665 0.6438 0.195 Uiso 1 1 calc R
H13H H 0.4932 0.7918 0.7106 0.195 Uiso 1 1 calc R
H13I H 0.4906 0.8570 0.6340 0.195 Uiso 1 1 calc R
C150 C 0.4324(6) 0.8889(6) 0.4128(5) 0.068(3) Uani 1 1 d D
C151 C 0.4778(18) 0.9601(12) 0.3928(15) 0.115(11) Uiso 0.481(18) 1 d PD
H15A H 0.4304 1.0082 0.3838 0.173 Uiso 0.481(18) 1 calc PR
H15B H 0.5317 0.9623 0.3494 0.173 Uiso 0.481(18) 1 calc PR
H15C H 0.5004 0.9548 0.4326 0.173 Uiso 0.481(18) 1 calc PR
C51D C 0.4133(17) 0.9726(10) 0.3623(12) 0.114(10) Uiso 0.519(18) 1 d PD
H51A H 0.3464 0.9870 0.3623 0.170 Uiso 0.519(18) 1 calc PR
H51B H 0.4542 0.9760 0.3134 0.170 Uiso 0.519(18) 1 calc PR
H51C H 0.4272 1.0086 0.3788 0.170 Uiso 0.519(18) 1 calc PR
C152 C 0.5082(15) 0.8139(11) 0.4197(13) 0.100(10) Uiso 0.481(18) 1 d PD
H15D H 0.4797 0.7698 0.4286 0.150 Uiso 0.481(18) 1 calc PR
H15E H 0.5329 0.8035 0.4599 0.150 Uiso 0.481(18) 1 calc PR
H15F H 0.5604 0.8204 0.3750 0.150 Uiso 0.481(18) 1 calc PR
C52D C 0.5377(12) 0.8707(14) 0.4095(13) 0.105(9) Uiso 0.519(18) 1 d PD
H52A H 0.5538 0.8169 0.4407 0.157 Uiso 0.519(18) 1 calc PR
H52B H 0.5502 0.9073 0.4260 0.157 Uiso 0.519(18) 1 calc PR
H52C H 0.5768 0.8760 0.3598 0.157 Uiso 0.519(18) 1 calc PR
C153 C 0.3880(17) 0.9046(14) 0.3529(12) 0.099(10) Uiso 0.481(18) 1 d PD
H15G H 0.3184 0.9152 0.3713 0.148 Uiso 0.481(18) 1 calc PR
H15H H 0.4081 0.8586 0.3370 0.148 Uiso 0.481(18) 1 calc PR
H15I H 0.4091 0.9500 0.3121 0.148 Uiso 0.481(18) 1 calc PR
C53D C 0.4219(18) 0.8356(13) 0.3764(14) 0.120(11) Uiso 0.519(18) 1 d PD
H53A H 0.3554 0.8451 0.3768 0.180 Uiso 0.519(18) 1 calc PR
H53B H 0.4413 0.7805 0.4031 0.180 Uiso 0.519(18) 1 calc PR
H53C H 0.4625 0.8478 0.3266 0.180 Uiso 0.519(18) 1 calc PR
C40 C -0.3491(6) 0.7864(6) 0.8115(5) 0.061(3) Uani 1 1 d .
H40A H -0.3913 0.7959 0.8569 0.073 Uiso 1 1 calc R
H40B H -0.3855 0.8102 0.7754 0.073 Uiso 1 1 calc R
C41 C -0.3201(7) 0.7005(6) 0.8243(5) 0.056(3) Uani 1 1 d .
N42 N -0.2380(5) 0.6653(5) 0.8431(4) 0.055(2) Uani 1 1 d .
C43 C -0.2114(8) 0.5865(7) 0.8601(6) 0.079(3) Uani 1 1 d .
H43 H -0.1548 0.5622 0.8746 0.095 Uiso 1 1 calc R
C44 C -0.2636(11) 0.5394(8) 0.8573(8) 0.113(5) Uani 1 1 d .
H44 H -0.2432 0.4843 0.8693 0.136 Uiso 1 1 calc R
C45 C -0.3455(11) 0.5760(10) 0.8364(9) 0.117(6) Uani 1 1 d .
H45 H -0.3823 0.5455 0.8338 0.140 Uiso 1 1 calc R
C46 C -0.3756(8) 0.6568(8) 0.8190(7) 0.086(4) Uani 1 1 d .
H46 H -0.4318 0.6818 0.8040 0.103 Uiso 1 1 calc R
O51 O 0.0761(4) 0.6668(4) 0.7960(4) 0.0626(18) Uani 1 1 d .
O52 O -0.0653(5) 0.6703(4) 0.8813(3) 0.0700(19) Uani 1 1 d .
C53 C 0.0231(8) 0.6473(6) 0.8607(6) 0.056(3) Uani 1 1 d .
C54 C 0.0758(7) 0.5926(6) 0.9171(5) 0.080(3) Uani 1 1 d .
H54A H 0.1437 0.5799 0.8931 0.120 Uiso 1 1 calc R
H54B H 0.0496 0.5443 0.9431 0.120 Uiso 1 1 calc R
H54C H 0.0676 0.6188 0.9513 0.120 Uiso 1 1 calc R
Cu1' Cu 0.89924(7) 0.24267(6) 0.75843(6) 0.0427(3) Uani 1 1 d .
Cu2' Cu 1.14051(7) 0.24034(6) 0.67545(6) 0.0539(4) Uani 1 1 d .
O1' O 1.0053(4) 0.2936(3) 0.6927(3) 0.0464(15) Uani 1 1 d .
N1' N 0.8179(4) 0.3339(4) 0.6969(3) 0.0363(16) Uani 1 1 d .
C2' C 0.8889(6) 0.3583(5) 0.6240(5) 0.053(2) Uani 1 1 d .
H2'1 H 0.8626 0.4101 0.5939 0.063 Uiso 1 1 calc R
H2'2 H 0.9027 0.3198 0.5992 0.063 Uiso 1 1 calc R
C3' C 0.9827(5) 0.3624(5) 0.6350(4) 0.040(2) Uani 1 1 d .
H3' H 0.9729 0.4104 0.6477 0.048 Uiso 1 1 calc R
C4' C 1.0672(6) 0.3639(6) 0.5653(5) 0.057(3) Uani 1 1 d .
H4'1 H 1.0608 0.3302 0.5421 0.068 Uiso 1 1 calc R
H4'2 H 1.0647 0.4180 0.5310 0.068 Uiso 1 1 calc R
N5' N 1.1617(5) 0.3354(4) 0.5821(4) 0.0478(19) Uani 1 1 d .
O10' O 0.8351(4) 0.3102(3) 0.8530(3) 0.0511(15) Uani 1 1 d .
H10' H 0.8661 0.3521 0.8357 0.061 Uiso 1 1 d R
C10' C 0.7753(5) 0.4021(5) 0.7263(4) 0.042(2) Uani 1 1 d .
H10A H 0.7440 0.4460 0.6919 0.051 Uiso 1 1 calc R
H10B H 0.8277 0.4201 0.7290 0.051 Uiso 1 1 calc R
C11' C 0.7028(6) 0.3837(5) 0.8006(4) 0.037(2) Uani 1 1 d .
C12' C 0.7354(6) 0.3399(5) 0.8637(5) 0.041(2) Uani 1 1 d .
C13' C 0.6701(6) 0.3231(5) 0.9348(5) 0.048(2) Uani 1 1 d .
C14' C 0.5714(6) 0.3521(5) 0.9373(5) 0.051(2) Uani 1 1 d .
H14' H 0.5261 0.3417 0.9834 0.061 Uiso 1 1 calc R
C15' C 0.5370(6) 0.3942(5) 0.8777(5) 0.045(2) Uani 1 1 d .
C16' C 0.6042(6) 0.4097(5) 0.8091(5) 0.040(2) Uani 1 1 d .
H16' H 0.5823 0.4384 0.7676 0.048 Uiso 1 1 calc R
C20' C 0.7428(6) 0.2996(5) 0.6944(5) 0.052(2) Uani 1 1 d .
H20A H 0.7683 0.2782 0.6539 0.063 Uiso 1 1 calc R
H20B H 0.6866 0.3411 0.6863 0.063 Uiso 1 1 calc R
C21' C 0.7136(6) 0.2347(6) 0.7651(5) 0.054(2) Uani 1 1 d .
N22' N 0.7796(5) 0.1969(4) 0.8026(4) 0.0446(18) Uani 1 1 d .
C23' C 0.7588(7) 0.1374(5) 0.8654(5) 0.058(3) Uani 1 1 d .
H23' H 0.8058 0.1108 0.8904 0.070 Uiso 1 1 calc R
C24' C 0.6689(9) 0.1139(7) 0.8947(7) 0.087(4) Uani 1 1 d .
H24' H 0.6539 0.0744 0.9401 0.105 Uiso 1 1 calc R
C25' C 0.6051(9) 0.1499(9) 0.8554(9) 0.114(5) Uani 1 1 d .
H25' H 0.5461 0.1327 0.8721 0.137 Uiso 1 1 calc R
C26' C 0.6244(7) 0.2112(7) 0.7913(7) 0.084(4) Uani 1 1 d .
H26' H 0.5782 0.2370 0.7654 0.101 Uiso 1 1 calc R
C30' C 1.1907(7) 0.3925(6) 0.5996(5) 0.061(3) Uani 1 1 d .
H30A H 1.1337 0.4215 0.6265 0.074 Uiso 1 1 calc R
H30B H 1.2210 0.4310 0.5545 0.074 Uiso 1 1 calc R
C31' C 1.2605(6) 0.3498(6) 0.6449(5) 0.051(2) Uani 1 1 d .
N32' N 1.2437(5) 0.2785(5) 0.6929(4) 0.052(2) Uani 1 1 d .
C33' C 1.2988(7) 0.2359(6) 0.7391(5) 0.063(3) Uani 1 1 d .
H33' H 1.2882 0.1855 0.7719 0.076 Uiso 1 1 calc R
C34' C 1.3724(8) 0.2688(9) 0.7370(7) 0.085(4) Uani 1 1 d .
H34' H 1.4107 0.2406 0.7690 0.102 Uiso 1 1 calc R
C35' C 1.3880(10) 0.3431(10) 0.6872(8) 0.105(5) Uani 1 1 d .
H35' H 1.4363 0.3658 0.6856 0.126 Uiso 1 1 calc R
C36' C 1.3329(9) 0.3818(8) 0.6413(7) 0.088(4) Uani 1 1 d .
H36' H 1.3441 0.4312 0.6064 0.106 Uiso 1 1 calc R
C134 C 0.7043(7) 0.2782(7) 1.0045(5) 0.064(3) Uani 1 1 d .
C135 C 0.7634(8) 0.1944(6) 1.0053(6) 0.085(3) Uani 1 1 d .
H13J H 0.7247 0.1642 1.0016 0.127 Uiso 1 1 calc R
H13K H 0.7814 0.1676 1.0504 0.127 Uiso 1 1 calc R
H13L H 0.8209 0.1990 0.9645 0.127 Uiso 1 1 calc R
C136 C 0.7629(9) 0.3266(8) 1.0113(6) 0.098(4) Uani 1 1 d .
H13M H 0.7846 0.2980 1.0547 0.147 Uiso 1 1 calc R
H13N H 0.7232 0.3771 1.0146 0.147 Uiso 1 1 calc R
H13O H 0.8182 0.3354 0.9688 0.147 Uiso 1 1 calc R
C137 C 0.6160(9) 0.2650(8) 1.0737(5) 0.106(4) Uani 1 1 d .
H13P H 0.5776 0.2343 1.0704 0.159 Uiso 1 1 calc R
H13Q H 0.5771 0.3158 1.0768 0.159 Uiso 1 1 calc R
H13R H 0.6385 0.2367 1.1167 0.159 Uiso 1 1 calc R
C154 C 0.4282(6) 0.4249(6) 0.8851(5) 0.060(3) Uani 1 1 d D
C155 C 0.4001(12) 0.3871(9) 0.8440(8) 0.097(6) Uiso 0.703(16) 1 d PD
H15J H 0.4131 0.3299 0.8654 0.146 Uiso 0.703(16) 1 calc PR
H15K H 0.4373 0.4023 0.7933 0.146 Uiso 0.703(16) 1 calc PR
H15L H 0.3321 0.4052 0.8474 0.146 Uiso 0.703(16) 1 calc PR
C55D C 0.400(2) 0.4627(18) 0.8138(12) 0.081(13) Uiso 0.297(16) 1 d PD
H55A H 0.4003 0.4216 0.7968 0.121 Uiso 0.297(16) 1 calc PR
H55B H 0.4465 0.4954 0.7776 0.121 Uiso 0.297(16) 1 calc PR
H55C H 0.3367 0.4953 0.8218 0.121 Uiso 0.297(16) 1 calc PR
C156 C 0.3649(11) 0.4014(9) 0.9640(7) 0.091(6) Uiso 0.703(16) 1 d PD
H15M H 0.3762 0.3442 0.9854 0.137 Uiso 0.703(16) 1 calc PR
H15N H 0.2977 0.4206 0.9648 0.137 Uiso 0.703(16) 1 calc PR
H15O H 0.3806 0.4244 0.9917 0.137 Uiso 0.703(16) 1 calc PR
C56D C 0.377(3) 0.3548(16) 0.9290(17) 0.123(18) Uiso 0.297(16) 1 d PD
H56A H 0.4248 0.3063 0.9368 0.185 Uiso 0.297(16) 1 calc PR
H56B H 0.3379 0.3526 0.9026 0.185 Uiso 0.297(16) 1 calc PR
H56C H 0.3371 0.3605 0.9756 0.185 Uiso 0.297(16) 1 calc PR
C157 C 0.4072(13) 0.5141(8) 0.8524(9) 0.104(7) Uiso 0.703(16) 1 d PD
H15P H 0.4265 0.5288 0.7997 0.156 Uiso 0.703(16) 1 calc PR
H15Q H 0.4427 0.5372 0.8670 0.156 Uiso 0.703(16) 1 calc PR
H15R H 0.3388 0.5334 0.8694 0.156 Uiso 0.703(16) 1 calc PR
C57D C 0.386(3) 0.4854(16) 0.9244(16) 0.099(15) Uiso 0.297(16) 1 d PD
H57A H 0.3713 0.4585 0.9765 0.149 Uiso 0.297(16) 1 calc PR
H57B H 0.3270 0.5172 0.9120 0.149 Uiso 0.297(16) 1 calc PR
H57C H 0.4315 0.5194 0.9098 0.149 Uiso 0.297(16) 1 calc PR
C40' C 1.2395(6) 0.3076(6) 0.5235(5) 0.059(3) Uani 1 1 d .
H40A H 1.3023 0.3093 0.5254 0.071 Uiso 1 1 calc R
H40B H 1.2313 0.3429 0.4758 0.071 Uiso 1 1 calc R
C41' C 1.2361(7) 0.2230(7) 0.5332(7) 0.061(3) Uani 1 1 d .
N42' N 1.2045(6) 0.1772(5) 0.6018(5) 0.065(2) Uani 1 1 d .
C43' C 1.2061(8) 0.0990(7) 0.6160(8) 0.089(4) Uani 1 1 d .
H43' H 1.1826 0.0663 0.6638 0.107 Uiso 1 1 calc R
C44' C 1.2436(11) 0.0683(9) 0.5575(11) 0.113(5) Uani 1 1 d .
H44' H 1.2481 0.0141 0.5671 0.135 Uiso 1 1 calc R
C45' C 1.2726(12) 0.1150(12) 0.4889(11) 0.131(6) Uani 1 1 d .
H45' H 1.2942 0.0939 0.4507 0.157 Uiso 1 1 calc R
C46' C 1.2713(8) 0.1965(8) 0.4731(7) 0.088(4) Uani 1 1 d .
H46' H 1.2926 0.2303 0.4254 0.106 Uiso 1 1 calc R
O51' O 0.9706(4) 0.1569(4) 0.8233(3) 0.0634(18) Uani 1 1 d .
O52' O 1.1282(5) 0.1517(4) 0.7643(4) 0.091(3) Uani 1 1 d .
C53' C 1.0588(8) 0.1309(6) 0.8177(6) 0.068(3) Uani 1 1 d .
C54' C 1.0838(8) 0.0678(7) 0.8867(7) 0.128(6) Uani 1 1 d .
H54A H 1.0249 0.0561 0.9248 0.192 Uiso 1 1 calc R
H54B H 1.1208 0.0878 0.9029 0.192 Uiso 1 1 calc R
H54C H 1.1213 0.0200 0.8757 0.192 Uiso 1 1 calc R
Cl1 Cl 0.6005(2) 0.5197(2) 0.58792(15) 0.0934(11) Uani 1 1 d D
O1P O 0.6907(10) 0.4726(9) 0.5593(8) 0.084(6) Uiso 0.47(2) 1 d PD
O1P' O 0.7042(7) 0.4993(9) 0.5710(7) 0.069(5) Uiso 0.53(2) 1 d PD
O2P O 0.5367(10) 0.4757(9) 0.6459(8) 0.083(7) Uiso 0.47(2) 1 d PD
O2' O 0.5603(13) 0.4485(9) 0.6246(9) 0.135(8) Uiso 0.53(2) 1 d PD
O3P O 0.5687(10) 0.5887(8) 0.5354(8) 0.079(7) Uiso 0.47(2) 1 d PD
O3' O 0.5708(12) 0.5561(10) 0.5229(8) 0.127(8) Uiso 0.53(2) 1 d PD
O4P O 0.6292(19) 0.5588(14) 0.6289(12) 0.28(2) Uiso 0.47(2) 1 d PD
O4' O 0.5728(14) 0.5668(9) 0.6338(8) 0.122(8) Uiso 0.53(2) 1 d PD
Cl2 Cl 0.5888(2) 0.00458(19) 0.14249(16) 0.0862(9) Uani 1 1 d D
O5P O 0.5215(13) 0.0619(9) 0.1489(14) 0.200(13) Uiso 0.478(17) 1 d PD
O5' O 0.5200(12) -0.0427(9) 0.1630(9) 0.114(7) Uiso 0.522(17) 1 d PD
O6P O 0.6721(10) 0.0098(10) 0.0813(8) 0.101(7) Uiso 0.478(17) 1 d PD
O6' O 0.5639(14) 0.0631(10) 0.0750(9) 0.184(11) Uiso 0.522(17) 1 d PD
O7P O 0.6415(13) -0.0207(11) 0.2004(9) 0.152(10) Uiso 0.478(17) 1 d PD
O7' O 0.5451(12) 0.0544(8) 0.1872(8) 0.117(7) Uiso 0.522(17) 1 d PD
O8P O 0.5659(14) -0.0707(9) 0.1614(10) 0.122(8) Uiso 0.478(17) 1 d PD
O8' O 0.6752(10) -0.0286(12) 0.1333(14) 0.214(13) Uiso 0.522(17) 1 d PD
Cl3 Cl 0.0846(3) 0.90337(19) 0.35032(17) 0.0980(11) Uani 1 1 d D
O9P O -0.0038(17) 0.9544(16) 0.3699(18) 0.26(3) Uiso 0.32(2) 1 d PD
O9' O 0.0282(9) 0.9299(7) 0.4097(7) 0.116(6) Uiso 0.68(2) 1 d PD
O10P O 0.1571(19) 0.908(2) 0.370(2) 0.39(5) Uiso 0.32(2) 1 d PD
O1'' O 0.1698(8) 0.8505(7) 0.3658(6) 0.113(6) Uiso 0.68(2) 1 d PD
O11P O 0.107(3) 0.933(2) 0.2702(9) 0.27(3) Uiso 0.32(2) 1 d PD
O11' O 0.1154(12) 0.9723(9) 0.2893(8) 0.209(10) Uiso 0.68(2) 1 d PD
O12P O 0.0679(18) 0.8274(11) 0.3694(16) 0.113(12) Uiso 0.32(2) 1 d PD
O12' O 0.0379(10) 0.8695(10) 0.3256(9) 0.158(7) Uiso 0.68(2) 1 d PD
Cl4 Cl 0.9410(3) 0.59953(19) 0.65094(19) 0.0984(10) Uani 1 1 d D
O13P O 0.903(2) 0.657(2) 0.691(2) 0.143(18) Uiso 0.244(16) 1 d PD
O13' O 0.9701(9) 0.6309(7) 0.6935(6) 0.103(4) Uiso 0.756(16) 1 d PD
O14P O 0.983(2) 0.5208(13) 0.6907(18) 0.108(14) Uiso 0.244(16) 1 d PD
O14' O 0.9112(10) 0.5278(6) 0.6950(6) 0.130(5) Uiso 0.756(16) 1 d PD
O15P O 1.0404(18) 0.559(3) 0.6273(19) 0.17(2) Uiso 0.244(16) 1 d PD
O15' O 1.0130(10) 0.5981(9) 0.5857(7) 0.154(6) Uiso 0.756(16) 1 d PD
O16P O 0.912(2) 0.6600(15) 0.5891(13) 0.092(13) Uiso 0.244(16) 1 d PD
O16' O 0.8540(11) 0.6568(9) 0.6356(11) 0.229(9) Uiso 0.756(16) 1 d PD
O1S O 0.9479(5) 0.4143(4) 0.8260(4) 0.092(2) Uani 1 1 d .
H1S H 0.9417 0.4557 0.7892 0.111 Uiso 1 1 d R
C2S C 1.0470(9) 0.3797(9) 0.8185(8) 0.098(4) Uani 1 1 d .
H2S H 1.0720 0.3654 0.7734 0.117 Uiso 1 1 calc R
C3S C 1.0521(10) 0.3033(10) 0.8813(9) 0.144(6) Uani 1 1 d .
H3S1 H 1.0201 0.3161 0.9260 0.217 Uiso 1 1 d R
H3S2 H 1.1189 0.2796 0.8794 0.217 Uiso 1 1 d R
H3S3 H 1.0206 0.2663 0.8798 0.217 Uiso 1 1 d R
C4S C 1.1045(11) 0.4374(11) 0.8093(11) 0.188(9) Uani 1 1 d .
H4S1 H 1.0840 0.4883 0.7759 0.282 Uiso 1 1 d R
H4S2 H 1.1726 0.4190 0.7898 0.282 Uiso 1 1 d R
H4S3 H 1.0934 0.4429 0.8561 0.282 Uiso 1 1 d R
O5S O 0.0547(6) 0.9299(5) 0.7668(5) 0.102(3) Uani 1 1 d .
H5S H 0.0191 0.9570 0.7423 0.123 Uiso 1 1 d R
C6S C -0.0033(12) 0.8896(9) 0.8379(8) 0.135(6) Uani 1 1 d .
H6S H -0.0435 0.8655 0.8271 0.163 Uiso 1 1 calc R
C7S C 0.0520(10) 0.8231(8) 0.8800(7) 0.125(5) Uani 1 1 d .
H7S1 H 0.1028 0.8428 0.8819 0.188 Uiso 1 1 d R
H7S2 H 0.0117 0.8021 0.9289 0.188 Uiso 1 1 d R
H7S3 H 0.0803 0.7816 0.8579 0.188 Uiso 1 1 d R
C8S C -0.0766(10) 0.9487(9) 0.8750(8) 0.142(6) Uani 1 1 d .
H8S1 H -0.0397 0.9792 0.8802 0.212 Uiso 1 1 d R
H8S2 H -0.1198 0.9841 0.8461 0.212 Uiso 1 1 d R
H8S3 H -0.1137 0.9203 0.9227 0.212 Uiso 1 1 d R

loop_
_atom_site_aniso_label
_atom_site_aniso_U_11
_atom_site_aniso_U_22
_atom_site_aniso_U_33
_atom_site_aniso_U_23
_atom_site_aniso_U_13
_atom_site_aniso_U_12
Cu1 0.0401(6) 0.0445(7) 0.0454(7) -0.0104(5) -0.0121(5) -0.0052(5)
Cu2 0.0432(7) 0.0566(8) 0.0589(8) -0.0128(6) -0.0109(6) -0.0130(6)
O1 0.040(3) 0.055(4) 0.043(4) -0.008(3) -0.013(3) -0.011(3)
N1 0.039(4) 0.037(4) 0.041(4) -0.008(3) -0.008(3) -0.006(3)
C2 0.052(6) 0.051(6) 0.051(6) -0.003(5) -0.023(5) -0.015(5)
C3 0.044(5) 0.033(5) 0.055(6) -0.008(5) -0.014(5) -0.005(4)
C4 0.036(5) 0.052(6) 0.077(8) -0.021(5) -0.014(5) -0.002(4)
N5 0.045(4) 0.042(5) 0.068(6) -0.022(4) -0.012(4) -0.008(4)
O10 0.070(4) 0.058(4) 0.052(4) -0.014(3) -0.011(3) -0.026(3)
C10 0.050(6) 0.044(6) 0.046(6) -0.016(5) -0.012(5) -0.001(4)
C11 0.041(5) 0.040(5) 0.044(6) -0.008(4) -0.012(5) -0.011(4)
C12 0.051(6) 0.043(5) 0.038(6) -0.007(4) -0.012(5) -0.019(4)
C13 0.075(7) 0.051(6) 0.051(6) 0.000(5) -0.027(6) -0.026(5)
C14 0.048(6) 0.068(7) 0.060(7) -0.002(6) -0.020(6) -0.021(5)
C15 0.044(6) 0.055(6) 0.056(7) -0.016(5) -0.010(5) 0.002(5)
C16 0.051(6) 0.047(6) 0.046(6) -0.013(5) -0.014(5) -0.011(5)
C20 0.059(6) 0.061(6) 0.047(6) -0.023(5) -0.011(5) -0.017(5)
C21 0.052(6) 0.042(6) 0.063(7) -0.018(5) -0.015(6) -0.010(5)
N22 0.039(4) 0.030(4) 0.061(6) -0.006(4) -0.010(4) -0.007(4)
C23 0.058(7) 0.055(7) 0.060(7) -0.016(6) -0.010(6) -0.009(5)
C24 0.062(8) 0.065(8) 0.100(10) -0.027(8) -0.022(7) 0.010(6)
C25 0.063(8) 0.070(8) 0.107(11) -0.051(8) -0.011(8) 0.018(7)
C26 0.071(7) 0.068(7) 0.066(7) -0.037(6) -0.003(6) 0.004(6)
C30 0.062(7) 0.058(7) 0.080(8) -0.032(6) -0.011(6) -0.007(5)
C31 0.051(6) 0.067(8) 0.089(9) -0.044(7) 0.004(6) -0.023(6)
N32 0.061(6) 0.071(6) 0.064(6) -0.021(5) -0.008(5) -0.025(5)
C33 0.083(8) 0.108(10) 0.069(9) -0.028(8) -0.013(7) -0.039(7)
C34 0.124(13) 0.170(16) 0.076(10) -0.075(12) 0.016(10) -0.060(12)
C35 0.081(10) 0.139(14) 0.131(15) -0.099(13) 0.004(10) -0.026(9)
C36 0.090(10) 0.100(10) 0.123(12) -0.064(10) -0.007(9) -0.031(8)
C130 0.093(9) 0.103(10) 0.063(7) -0.003(7) -0.041(7) -0.045(7)
C131 0.110(9) 0.091(9) 0.083(8) 0.002(7) -0.059(7) -0.033(7)
C132 0.155(12) 0.103(10) 0.090(9) -0.005(8) -0.077(9) -0.051(9)
C133 0.092(10) 0.178(15) 0.120(11) 0.008(10) -0.063(9) -0.060(10)
C150 0.048(6) 0.067(7) 0.065(7) -0.015(6) -0.003(5) -0.004(5)
C40 0.029(5) 0.073(8) 0.073(7) -0.026(6) -0.006(5) -0.009(5)
C41 0.040(6) 0.060(7) 0.071(7) -0.029(6) -0.005(5) -0.016(5)
N42 0.052(5) 0.038(5) 0.070(5) -0.021(4) -0.005(4) -0.010(4)
C43 0.070(7) 0.078(9) 0.073(8) -0.029(7) 0.006(6) -0.016(7)
C44 0.092(10) 0.072(9) 0.181(15) -0.070(10) 0.001(10) -0.031(9)
C45 0.086(10) 0.119(13) 0.176(15) -0.100(12) 0.018(10) -0.057(10)
C46 0.064(7) 0.109(11) 0.110(10) -0.067(9) -0.006(7) -0.031(7)
O51 0.051(4) 0.066(5) 0.054(4) -0.006(4) -0.020(4) -0.001(3)
O52 0.056(5) 0.075(5) 0.057(4) -0.008(4) -0.011(4) -0.008(4)
C53 0.060(7) 0.054(7) 0.053(7) -0.010(5) -0.016(6) -0.019(6)
C54 0.081(8) 0.081(8) 0.061(7) 0.005(6) -0.039(6) -0.007(6)
Cu1' 0.0355(6) 0.0412(6) 0.0460(7) -0.0069(5) -0.0100(5) -0.0113(5)
Cu2' 0.0374(6) 0.0455(7) 0.0634(8) -0.0067(6) -0.0073(6) -0.0098(5)
O1' 0.036(3) 0.048(4) 0.043(3) -0.001(3) -0.008(3) -0.013(3)
N1' 0.032(4) 0.044(4) 0.031(4) -0.013(3) -0.008(3) -0.005(3)
C2' 0.049(6) 0.061(6) 0.041(6) -0.018(5) -0.017(5) 0.006(5)
C3' 0.036(5) 0.038(5) 0.043(5) -0.016(4) -0.005(4) -0.007(4)
C4' 0.042(6) 0.060(6) 0.049(6) -0.009(5) -0.007(5) -0.001(5)
N5' 0.048(5) 0.042(4) 0.044(4) -0.014(4) 0.003(4) -0.016(4)
O10' 0.040(4) 0.058(4) 0.053(4) -0.019(3) -0.012(3) -0.005(3)
C10' 0.033(5) 0.051(6) 0.043(5) -0.019(5) -0.007(4) -0.006(4)
C11' 0.046(5) 0.039(5) 0.032(5) -0.017(4) -0.009(4) -0.008(4)
C12' 0.037(5) 0.040(5) 0.049(6) -0.022(5) -0.007(5) -0.010(4)
C13' 0.056(6) 0.049(6) 0.043(6) -0.015(5) -0.014(5) -0.016(5)
C14' 0.042(6) 0.071(7) 0.035(5) -0.020(5) -0.002(4) -0.014(5)
C15' 0.041(5) 0.053(6) 0.044(6) -0.024(5) -0.003(5) -0.014(4)
C16' 0.035(5) 0.040(5) 0.045(6) -0.020(4) -0.008(4) -0.003(4)
C20' 0.051(6) 0.061(6) 0.064(7) -0.026(5) -0.031(5) -0.011(5)
C21' 0.038(5) 0.057(6) 0.073(7) -0.031(6) -0.009(5) -0.012(5)
N22' 0.044(4) 0.029(4) 0.059(5) -0.010(4) -0.013(4) -0.012(3)
C23' 0.068(7) 0.036(6) 0.066(7) -0.017(5) -0.012(6) -0.013(5)
C24' 0.068(8) 0.076(8) 0.103(10) -0.016(7) 0.002(7) -0.044(7)
C25' 0.060(8) 0.107(11) 0.154(14) -0.006(10) -0.012(9) -0.059(8)
C26' 0.047(7) 0.085(9) 0.131(11) -0.043(9) -0.021(7) -0.021(6)
C30' 0.063(7) 0.052(6) 0.052(6) -0.022(5) 0.016(5) -0.021(5)
C31' 0.045(6) 0.061(7) 0.049(6) -0.030(6) 0.005(5) -0.017(5)
N32' 0.047(5) 0.053(5) 0.062(5) -0.023(5) -0.007(4) -0.019(4)
C33' 0.052(6) 0.080(8) 0.057(7) -0.026(6) -0.010(5) -0.013(6)
C34' 0.057(7) 0.132(12) 0.092(9) -0.056(9) -0.016(6) -0.033(7)
C35' 0.099(11) 0.145(14) 0.109(12) -0.075(11) 0.012(9) -0.078(10)
C36' 0.089(9) 0.112(11) 0.085(9) -0.049(8) -0.009(8) -0.042(8)
C134 0.069(7) 0.081(8) 0.040(6) -0.017(6) -0.016(5) -0.011(6)
C135 0.107(9) 0.075(8) 0.060(7) 0.003(6) -0.035(7) -0.020(7)
C136 0.122(10) 0.133(11) 0.067(8) -0.038(8) -0.054(8) -0.019(9)
C137 0.104(9) 0.152(12) 0.035(6) -0.005(7) -0.017(7) -0.024(9)
C154 0.045(6) 0.088(8) 0.061(6) -0.039(6) -0.003(5) -0.023(5)
C40' 0.044(6) 0.071(7) 0.050(6) -0.023(5) 0.005(5) -0.014(5)
C41' 0.039(6) 0.072(8) 0.086(9) -0.052(8) -0.019(6) 0.007(5)
N42' 0.050(5) 0.056(6) 0.097(7) -0.034(5) -0.020(5) -0.008(4)
C43' 0.079(8) 0.054(8) 0.143(12) -0.029(8) -0.044(8) -0.013(6)
C44' 0.139(13) 0.082(11) 0.161(15) -0.080(12) -0.065(13) 0.004(9)
C45' 0.149(15) 0.153(18) 0.148(16) -0.106(14) -0.080(14) 0.018(13)
C46' 0.086(9) 0.103(11) 0.098(10) -0.059(9) -0.037(7) 0.003(8)
O51' 0.043(4) 0.062(4) 0.062(4) 0.006(3) -0.016(3) -0.013(3)
O52' 0.039(4) 0.073(5) 0.106(6) 0.025(4) -0.017(4) -0.016(4)
C53' 0.059(7) 0.051(7) 0.085(8) 0.009(6) -0.038(7) -0.022(6)
C54' 0.081(9) 0.107(10) 0.141(12) 0.055(9) -0.066(9) -0.030(8)
Cl1 0.0602(18) 0.114(3) 0.0597(18) 0.0131(18) -0.0138(15) -0.0128(17)
Cl2 0.080(2) 0.090(2) 0.083(2) -0.0310(18) -0.0067(17) -0.0247(18)
Cl3 0.141(3) 0.081(2) 0.079(2) -0.0328(18) -0.052(2) 0.006(2)
Cl4 0.124(3) 0.068(2) 0.101(2) -0.0193(18) -0.022(2) -0.038(2)
O1S 0.054(5) 0.092(6) 0.129(7) -0.038(5) -0.018(4) -0.018(4)
C2S 0.067(9) 0.128(12) 0.097(10) -0.040(9) -0.019(7) -0.015(8)
C3S 0.088(10) 0.179(17) 0.187(18) -0.079(15) -0.069(11) 0.010(11)
C4S 0.115(12) 0.24(2) 0.30(2) -0.120(19) -0.074(14) -0.080(13)
O5S 0.109(6) 0.077(6) 0.099(7) -0.019(5) -0.022(5) -0.010(5)
C6S 0.134(13) 0.110(12) 0.092(11) -0.005(10) -0.025(10) 0.027(11)
C7S 0.130(12) 0.116(12) 0.104(11) -0.012(10) -0.039(10) -0.013(10)
C8S 0.125(12) 0.119(12) 0.154(15) -0.074(12) 0.011(11) -0.007(10)

loop_
_atom_type_symbol
_atom_type_description
_atom_type_scat_dispersion_real
_atom_type_scat_dispersion_imag
_atom_type_scat_source
C C 0.0033 0.0016 'International Tables Vol C Tables 4.2.6.8 and 6.1.1.4'
H H 0.0000 0.0000 'International Tables Vol C Tables 4.2.6.8 and 6.1.1.4'
N N 0.0061 0.0033 'International Tables Vol C Tables 4.2.6.8 and 6.1.1.4'
O O 0.0106 0.0060 'International Tables Vol C Tables 4.2.6.8 and 6.1.1.4'
Cl Cl 0.1484 0.1585 'International Tables Vol C Tables 4.2.6.8 and 6.1.1.4'
Cu Cu 0.3201 1.2651 'International Tables Vol C Tables 4.2.6.8 and 6.1.1.4'

loop_
_geom_angle_atom_site_label_1
_geom_angle_atom_site_label_2
_geom_angle_atom_site_label_3
_geom_angle
O1 Cu1 N22 164.5(3)
O1 Cu1 O51 96.0(3)
N22 Cu1 O51 94.1(3)
O1 Cu1 N1 86.4(2)
N22 Cu1 N1 83.7(3)
O51 Cu1 N1 177.5(3)
O1 Cu1 O10 101.4(2)
N22 Cu1 O10 90.2(2)
O51 Cu1 O10 90.2(2)
N1 Cu1 O10 88.6(2)
O52 Cu2 O1 98.9(3)
O52 Cu2 N5 176.0(3)
O1 Cu2 N5 84.4(3)
O52 Cu2 N42 98.0(3)
O1 Cu2 N42 121.3(3)
N5 Cu2 N42 82.1(3)
O52 Cu2 N32 95.5(3)
O1 Cu2 N32 123.7(3)
N5 Cu2 N32 80.8(3)
N42 Cu2 N32 110.0(3)
C3 O1 Cu1 114.7(5)
C3 O1 Cu2 115.1(5)
Cu1 O1 Cu2 124.7(3)
C20 N1 C10 112.2(6)
C20 N1 C2 112.6(7)
C10 N1 C2 109.9(6)
C20 N1 Cu1 106.1(5)
C10 N1 Cu1 113.1(5)
C2 N1 Cu1 102.6(5)
N1 C2 C3 109.3(7)
O1 C3 C2 109.9(6)
O1 C3 C4 109.9(7)
C2 C3 C4 108.0(7)
N5 C4 C3 109.2(7)
C30 N5 C4 113.8(7)
C30 N5 C40 112.5(7)
C4 N5 C40 109.9(7)
C30 N5 Cu2 107.9(6)
C4 N5 Cu2 104.7(5)
C40 N5 Cu2 107.6(5)
C12 O10 Cu1 110.5(5)
C11 C10 N1 114.2(7)
C12 C11 C16 120.2(8)
C12 C11 C10 120.5(8)
C16 C11 C10 119.3(8)
C11 C12 O10 117.8(7)
C11 C12 C13 121.1(8)
O10 C12 C13 121.0(8)
C14 C13 C12 115.6(8)
C14 C13 C130 122.1(9)
C12 C13 C130 122.3(9)
C15 C14 C13 124.9(9)
C14 C15 C16 117.5(9)
C14 C15 C150 121.1(8)
C16 C15 C150 121.3(8)
C11 C16 C15 120.5(8)
N1 C20 C21 110.4(7)
N22 C21 C26 122.7(9)
N22 C21 C20 115.5(8)
C26 C21 C20 121.6(9)
C21 N22 C23 119.0(8)
C21 N22 Cu1 114.7(6)
C23 N22 Cu1 126.2(7)
N22 C23 C24 121.1(10)
C25 C24 C23 120.2(10)
C24 C25 C26 119.6(10)
C25 C26 C21 117.4(10)
N5 C30 C31 107.2(8)
N32 C31 C36 121.7(12)
N32 C31 C30 116.2(9)
C36 C31 C30 121.8(12)
C33 N32 C31 119.6(10)
C33 N32 Cu2 128.3(9)
C31 N32 Cu2 111.9(7)
N32 C33 C34 119.8(13)
C35 C34 C33 121.4(15)
C34 C35 C36 118.9(14)
C35 C36 C31 118.5(14)
C132 C130 C13 110.1(10)
C132 C130 C133 108.0(10)
C13 C130 C133 112.0(10)
C132 C130 C131 111.6(10)
C13 C130 C131 108.9(9)
C133 C130 C131 106.2(10)
C51D C150 C52D 106.4(11)
C51D C150 C152 141.6(15)
C52D C150 C152 46.3(8)
C51D C150 C153 61.0(10)
C52D C150 C153 128.6(15)
C152 C150 C153 110.9(11)
C51D C150 C151 49.5(8)
C52D C150 C151 64.0(10)
C152 C150 C151 110.1(10)
C153 C150 C151 107.3(10)
C51D C150 C53D 105.5(10)
C52D C150 C53D 105.9(11)
C152 C150 C53D 68.2(10)
C153 C150 C53D 46.3(8)
C151 C150 C53D 139.9(15)
C51D C150 C15 111.0(12)
C52D C150 C15 117.4(12)
C152 C150 C15 106.4(12)
C153 C150 C15 113.3(12)
C151 C150 C15 108.7(13)
C53D C150 C15 110.0(12)
C41 C40 N5 111.5(7)
N42 C41 C46 121.0(10)
N42 C41 C40 116.6(8)
C46 C41 C40 122.4(10)
C43 N42 C41 119.1(9)
C43 N42 Cu2 127.2(7)
C41 N42 Cu2 113.3(6)
N42 C43 C44 122.9(12)
C45 C44 C43 117.5(12)
C44 C45 C46 121.3(12)
C45 C46 C41 118.0(12)
C53 O51 Cu1 136.4(6)
C53 O52 Cu2 132.9(6)
O52 C53 O51 126.2(9)
O52 C53 C54 118.9(9)
O51 C53 C54 114.9(9)
O1' Cu1' O51' 97.1(2)
O1' Cu1' N22' 164.8(3)
O51' Cu1' N22' 94.8(3)
O1' Cu1' N1' 85.4(2)
O51' Cu1' N1' 176.0(3)
N22' Cu1' N1' 83.3(3)
O1' Cu1' O10' 102.2(2)
O51' Cu1' O10' 87.8(2)
N22' Cu1' O10' 87.7(2)
N1' Cu1' O10' 88.7(2)
O52' Cu2' O1' 98.3(3)
O52' Cu2' N5' 176.1(3)
O1' Cu2' N5' 84.4(2)
O52' Cu2' N42' 98.3(4)
O1' Cu2' N42' 122.4(3)
N5' Cu2' N42' 82.5(3)
O52' Cu2' N32' 94.4(3)
O1' Cu2' N32' 121.7(3)
N5' Cu2' N32' 81.8(3)
N42' Cu2' N32' 111.4(3)
C3' O1' Cu1' 115.1(4)
C3' O1' Cu2' 115.9(4)
Cu1' O1' Cu2' 124.5(3)
C2' N1' C20' 111.4(6)
C2' N1' C10' 110.4(6)
C20' N1' C10' 112.5(6)
C2' N1' Cu1' 103.2(5)
C20' N1' Cu1' 106.6(5)
C10' N1' Cu1' 112.3(5)
N1' C2' C3' 108.5(6)
O1' C3' C4' 108.6(6)
O1' C3' C2' 108.3(6)
C4' C3' C2' 110.6(7)
N5' C4' C3' 111.3(7)
C30' N5' C4' 114.3(7)
C30' N5' C40' 111.4(7)
C4' N5' C40' 111.7(7)
C30' N5' Cu2' 106.0(5)
C4' N5' Cu2' 104.5(5)
C40' N5' Cu2' 108.4(5)
C12' O10' Cu1' 110.7(4)
N1' C10' C11' 114.8(7)
C16' C11' C12' 118.7(7)
C16' C11' C10' 121.7(7)
C12' C11' C10' 119.6(7)
O10' C12' C13' 121.0(8)
O10' C12' C11' 117.3(7)
C13' C12' C11' 121.6(7)
C14' C13' C12' 115.1(8)
C14' C13' C134 122.4(8)
C12' C13' C134 122.5(8)
C15' C14' C13' 125.1(8)
C14' C15' C16' 117.5(8)
C14' C15' C154 122.0(8)
C16' C15' C154 120.4(8)
C11' C16' C15' 121.9(8)
N1' C20' C21' 109.6(7)
N22' C21' C26' 119.8(10)
N22' C21' C20' 116.7(7)
C26' C21' C20' 123.4(10)
C23' N22' C21' 119.7(8)
C23' N22' Cu1' 126.6(6)
C21' N22' Cu1' 113.5(6)
N22' C23' C24' 122.1(10)
C25' C24' C23' 117.6(11)
C24' C25' C26' 121.3(11)
C25' C26' C21' 119.3(11)
N5' C30' C31' 110.3(7)
N32' C31' C36' 121.4(10)
N32' C31' C30' 115.1(8)
C36' C31' C30' 123.5(10)
C31' N32' C33' 120.6(8)
C31' N32' Cu2' 111.8(6)
C33' N32' Cu2' 127.1(7)
N32' C33' C34' 118.7(10)
C35' C34' C33' 119.8(12)
C36' C35' C34' 119.0(12)
C35' C36' C31' 120.5(13)
C136 C134 C13' 109.8(8)
C136 C134 C135 110.6(9)
C13' C134 C135 111.9(8)
C136 C134 C137 108.2(9)
C13' C134 C137 110.4(8)
C135 C134 C137 105.8(9)
C57D C154 C157 52.0(11)
C57D C154 C56D 108.2(13)
C157 C154 C56D 141.1(18)
C57D C154 C55D 106.2(13)
C157 C154 C55D 60.2(12)
C56D C154 C55D 106.2(14)
C57D C154 C156 60.3(12)
C157 C154 C156 108.5(9)
C56D C154 C156 49.6(11)
C55D C154 C156 130.2(16)
C57D C154 C155 140.2(17)
C157 C154 C155 109.6(9)
C56D C154 C155 61.7(13)
C55D C154 C155 50.3(10)
C156 C154 C155 107.1(9)
C57D C154 C15' 112.4(16)
C157 C154 C15' 110.9(9)
C56D C154 C15' 107.7(18)
C55D C154 C15' 115.7(15)
C156 C154 C15' 113.5(9)
C155 C154 C15' 107.1(9)
N5' C40' C41' 110.5(7)
N42' C41' C46' 124.1(11)
N42' C41' C40' 115.6(9)
C46' C41' C40' 120.1(12)
C41' N42' C43' 119.5(10)
C41' N42' Cu2' 113.2(7)
C43' N42' Cu2' 126.8(9)
N42' C43' C44' 118.9(13)
C45' C44' C43' 121.1(15)
C44' C45' C46' 120.6(15)
C41' C46' C45' 115.6(13)
C53' O51' Cu1' 133.2(6)
C53' O52' Cu2' 133.4(6)
O52' C53' O51' 128.0(9)
O52' C53' C54' 116.2(9)
O51' C53' C54' 115.7(10)
O2P Cl1 O3P 121.7(8)
O2P Cl1 O4' 82.2(9)
O3P Cl1 O4' 86.8(9)
O2P Cl1 O3' 113.8(10)
O3P Cl1 O3' 30.4(7)
O4' Cl1 O3' 115.7(8)
O2P Cl1 O2' 30.0(7)
O3P Cl1 O2' 127.2(10)
O4' Cl1 O2' 111.5(8)
O3' Cl1 O2' 104.4(9)
O2P Cl1 O1P' 125.7(8)
O3P Cl1 O1P' 112.5(8)
O4' Cl1 O1P' 104.9(7)
O3' Cl1 O1P' 110.8(8)
O2' Cl1 O1P' 109.6(8)
O2P Cl1 O1P 114.0(8)
O3P Cl1 O1P 114.6(8)
O4' Cl1 O1P 133.6(9)
O3' Cl1 O1P 97.7(9)
O2' Cl1 O1P 88.4(9)
O1P' Cl1 O1P 29.7(6)
O2P Cl1 O4P 99.5(9)
O3P Cl1 O4P 98.9(9)
O4' Cl1 O4P 30.7(8)
O3' Cl1 O4P 128.7(10)
O2' Cl1 O4P 122.4(11)
O1P' Cl1 O4P 74.3(9)
O1P Cl1 O4P 103.2(8)
O1P' O1P Cl1 74.9(12)
O1P O1P' Cl1 75.4(12)
O1P O1P' O4P 129.4(15)
Cl1 O1P' O4P 55.7(6)
O2' O2P Cl1 79.3(14)
O2P O2' Cl1 70.7(13)
O3' O3P Cl1 76.1(13)
O3P O3' Cl1 73.6(13)
O4' O4P Cl1 65.4(12)
O4' O4P O1P' 115.5(15)
Cl1 O4P O1P' 50.0(6)
O4P O4' Cl1 83.9(13)
O8' Cl2 O5P 153.1(14)
O8' Cl2 O5' 117.6(9)
O5P Cl2 O5' 88.9(10)
O8' Cl2 O8P 87.6(10)
O5P Cl2 O8P 118.7(10)
O5' Cl2 O8P 30.0(9)
O8' Cl2 O6P 45.4(11)
O5P Cl2 O6P 123.3(10)
O5' Cl2 O6P 125.6(9)
O8P Cl2 O6P 105.9(8)
O8' Cl2 O7' 121.8(10)
O5P Cl2 O7' 40.2(11)
O5' Cl2 O7' 103.8(8)
O8P Cl2 O7' 123.6(10)
O6P Cl2 O7' 129.5(9)
O8' Cl2 O6' 114.9(11)
O5P Cl2 O6' 62.1(11)
O5' Cl2 O6' 97.1(8)
O8P Cl2 O6' 113.1(11)
O6P Cl2 O6' 69.5(7)
O7' Cl2 O6' 97.3(8)
O8' Cl2 O7P 57.3(11)
O5P Cl2 O7P 110.7(11)
O5' Cl2 O7P 111.9(11)
O8P Cl2 O7P 95.7(8)
O6P Cl2 O7P 96.9(7)
O7' Cl2 O7P 70.6(7)
O6' Cl2 O7P 150.3(11)
O7' O5P Cl2 80.3(13)
O7' O5P O6' 135(2)
Cl2 O5P O6' 67.4(9)
O8P O5' Cl2 75.8(13)
O8' O6P Cl2 58.3(9)
O8' O6P O6' 115.6(13)
Cl2 O6P O6' 57.3(6)
O5P O6' Cl2 50.6(7)
O5P O6' O6P 98.8(11)
Cl2 O6' O6P 53.3(6)
O8' O7P Cl2 50.8(7)
O8' O7P O7' 98.9(11)
Cl2 O7P O7' 52.0(6)
O5P O7' Cl2 59.5(10)
O5P O7' O7P 116.9(13)
Cl2 O7' O7P 57.4(6)
O5' O8P Cl2 74.2(13)
O6P O8' Cl2 76.3(11)
O6P O8' O7P 134.1(19)
Cl2 O8' O7P 71.9(10)
O10P Cl3 O12P 115.7(11)
O10P Cl3 O9' 82.6(15)
O12P Cl3 O9' 105.7(12)
O10P Cl3 O12' 155.1(15)
O12P Cl3 O12' 45.6(11)
O9' Cl3 O12' 116.0(8)
O10P Cl3 O9P 115.3(11)
O12P Cl3 O9P 109.7(12)
O9' Cl3 O9P 41.4(12)
O12' Cl3 O9P 89.0(16)
O10P Cl3 O1'' 45.1(13)
O12P Cl3 O1'' 74.1(11)
O9' Cl3 O1'' 110.1(7)
O12' Cl3 O1'' 110.4(7)
O9P Cl3 O1'' 151.4(14)
O10P Cl3 O11' 82.1(16)
O12P Cl3 O11' 144.3(12)
O9' Cl3 O11' 107.2(8)
O12' Cl3 O11' 106.0(8)
O9P Cl3 O11' 86.7(14)
O1'' Cl3 O11' 106.7(8)
O10P Cl3 O11P 109.4(13)
O12P Cl3 O11P 103.6(10)
O9' Cl3 O11P 139.0(15)
O12' Cl3 O11P 68.4(12)
O9P Cl3 O11P 101.5(11)
O1'' Cl3 O11P 105.1(16)
O11' Cl3 O11P 41.0(11)
O9' O9P Cl3 68.5(11)
O9P O9' Cl3 70.1(12)
O9P O9' O10P 108.8(18)
Cl3 O9' O10P 47.2(8)
O1'' O10P Cl3 71.6(11)
O1'' O10P O9' 104.4(18)
Cl3 O10P O9' 50.2(9)
O10P O1'' Cl3 63.3(11)
O10P O1'' O12P 112.1(14)
Cl3 O1'' O12P 52.1(7)
O11' O11P Cl3 68.6(12)
O11' O11P O12' 117.9(18)
Cl3 O11P O12' 53.8(7)
O11P O11' Cl3 70.4(11)
O12' O12P Cl3 67.8(11)
O12' O12P O1'' 111.4(14)
Cl3 O12P O1'' 53.8(7)
O12P O12' Cl3 66.6(10)
O12P O12' O11P 111.5(17)
Cl3 O12' O11P 57.8(9)
O14' Cl4 O15' 115.5(7)
O14' Cl4 O16P 130.9(15)
O15' Cl4 O16P 69.0(12)
O14' Cl4 O14P 42.5(10)
O15' Cl4 O14P 92.3(16)
O16P Cl4 O14P 155.3(19)
O14' Cl4 O13P 110.4(19)
O15' Cl4 O13P 132.8(19)
O16P Cl4 O13P 89.5(19)
O14P Cl4 O13P 115(2)
O14' Cl4 O15P 91(2)
O15' Cl4 O15P 41.4(11)
O16P Cl4 O15P 110.1(13)
O14P Cl4 O15P 55(2)
O13P Cl4 O15P 130(2)
O14' Cl4 O16' 106.2(9)
O15' Cl4 O16' 110.4(8)
O16P Cl4 O16' 41.8(10)
O14P Cl4 O16' 148.4(14)
O13P Cl4 O16' 65.0(13)
O15P Cl4 O16' 151.8(14)
O14' Cl4 O13' 109.7(7)
O15' Cl4 O13' 110.9(7)
O16P Cl4 O13' 113.5(14)
O14P Cl4 O13' 87.8(14)
O13P Cl4 O13' 39.7(11)
O15P Cl4 O13' 91(2)
O16' Cl4 O13' 103.4(7)
O13' O13P Cl4 71.1(12)
O13' O13P O16' 126.8(19)
Cl4 O13P O16' 57.8(9)
O13P O13' Cl4 69.2(12)
O14' O14P O15P 119(3)
O14' O14P Cl4 65.5(10)
O15P O14P Cl4 63.3(14)
O14P O14' Cl4 72.0(11)
O15' O15P O14P 121(3)
O15' O15P Cl4 65.9(11)
O14P O15P Cl4 62.0(14)
O15P O15' Cl4 72.7(13)
O15P O15' O16P 129.0(15)
Cl4 O15' O16P 56.7(8)
O16' O16P Cl4 70.7(12)
O16' O16P O15' 124.5(16)
Cl4 O16P O15' 54.4(8)
O16P O16' Cl4 67.5(11)
O16P O16' O13P 101(2)
Cl4 O16' O13P 57.2(8)
O1S C2S C4S 111.7(12)
O1S C2S C3S 107.3(11)
C4S C2S C3S 116.1(13)
C7S C6S O5S 113.1(13)
C7S C6S C8S 118.4(14)
O5S C6S C8S 111.5(12)

loop_
_geom_bond_atom_site_label_1
_geom_bond_atom_site_label_2
_geom_bond_distance
Cu1 O1 1.892(5)
Cu1 N22 1.948(7)
Cu1 O51 1.957(6)
Cu1 N1 2.025(6)
Cu1 O10 2.470(6)
Cu2 O52 1.922(7)
Cu2 O1 1.943(5)
Cu2 N5 2.033(7)
Cu2 N42 2.070(7)
Cu2 N32 2.078(9)
O1 C3 1.399(9)
N1 C20 1.471(10)
N1 C10 1.503(10)
N1 C2 1.506(10)
C2 C3 1.523(12)
C3 C4 1.534(11)
C4 N5 1.487(11)
N5 C30 1.474(11)
N5 C40 1.511(10)
O10 C12 1.389(10)
C10 C11 1.501(11)
C11 C12 1.379(11)
C11 C16 1.389(11)
C12 C13 1.425(12)
C13 C14 1.381(12)
C13 C130 1.522(13)
C14 C15 1.378(12)
C15 C16 1.394(11)
C15 C150 1.539(13)
C20 C21 1.493(12)
C21 N22 1.320(11)
C21 C26 1.402(12)
N22 C23 1.360(11)
C23 C24 1.382(13)
C24 C25 1.352(15)
C25 C26 1.399(14)
C30 C31 1.507(14)
C31 N32 1.341(12)
C31 C36 1.398(15)
N32 C33 1.339(13)
C33 C34 1.399(16)
C34 C35 1.338(18)
C35 C36 1.382(18)
C130 C132 1.502(16)
C130 C133 1.525(15)
C130 C131 1.591(15)
C150 C51D 1.496(15)
C150 C52D 1.499(15)
C150 C152 1.503(15)
C150 C153 1.504(15)
C150 C151 1.512(15)
C150 C53D 1.530(15)
C40 C41 1.459(12)
C41 N42 1.326(11)
C41 C46 1.386(13)
N42 C43 1.326(12)
C43 C44 1.368(16)
C44 C45 1.347(18)
C45 C46 1.363(17)
O51 C53 1.249(11)
O52 C53 1.232(11)
C53 C54 1.504(12)
Cu1' O1' 1.894(5)
Cu1' O51' 1.949(6)
Cu1' N22' 1.975(7)
Cu1' N1' 2.036(6)
Cu1' O10' 2.481(5)
Cu2' O52' 1.907(7)
Cu2' O1' 1.941(5)
Cu2' N5' 2.028(7)
Cu2' N42' 2.069(8)
Cu2' N32' 2.079(7)
O1' C3' 1.410(9)
N1' C2' 1.479(10)
N1' C20' 1.481(9)
N1' C10' 1.489(9)
C2' C3' 1.537(11)
C3' C4' 1.529(11)
C4' N5' 1.476(10)
N5' C30' 1.466(11)
N5' C40' 1.482(10)
O10' C12' 1.399(9)
C10' C11' 1.498(11)
C11' C16' 1.379(10)
C11' C12' 1.408(11)
C12' C13' 1.408(11)
C13' C14' 1.406(11)
C13' C134 1.536(12)
C14' C15' 1.359(11)
C15' C16' 1.384(11)
C15' C154 1.531(12)
C20' C21' 1.492(12)
C21' N22' 1.337(10)
C21' C26' 1.385(12)
N22' C23' 1.330(11)
C23' C24' 1.390(13)
C24' C25' 1.333(16)
C25' C26' 1.359(16)
C30' C31' 1.492(13)
C31' N32' 1.330(11)
C31' C36' 1.357(14)
N32' C33' 1.342(11)
C33' C34' 1.397(13)
C34' C35' 1.379(17)
C35' C36' 1.333(17)
C134 C136 1.508(14)
C134 C135 1.537(14)
C134 C137 1.548(14)
C154 C57D 1.496(17)
C154 C157 1.497(13)
C154 C56D 1.502(17)
C154 C55D 1.512(16)
C154 C156 1.517(12)
C154 C155 1.521(13)
C40' C41' 1.515(13)
C41' N42' 1.323(12)
C41' C46' 1.382(14)
N42' C43' 1.354(13)
C43' C44' 1.399(17)
C44' C45' 1.32(2)
C45' C46' 1.409(19)
O51' C53' 1.245(11)
O52' C53' 1.230(12)
C53' C54' 1.529(14)
Cl1 O2P 1.369(11)
Cl1 O3P 1.394(11)
Cl1 O4' 1.410(11)
Cl1 O3' 1.411(12)
Cl1 O2' 1.426(12)
Cl1 O1P' 1.431(10)
Cl1 O1P 1.434(11)
Cl1 O4P 1.542(13)
O1P O1P' 0.734(15)
O1P' O4P 1.797(19)
O2P O2' 0.725(16)
O3P O3' 0.735(16)
O4P O4' 0.791(19)
Cl2 O8' 1.236(12)
Cl2 O5P 1.239(13)
Cl2 O5' 1.398(11)
Cl2 O8P 1.408(12)
Cl2 O6P 1.411(12)
Cl2 O7' 1.418(12)
Cl2 O6' 1.481(13)
Cl2 O7P 1.516(13)
O5P O7' 0.93(2)
O5P O6' 1.42(3)
O5' O8P 0.73(2)
O6P O8' 1.03(2)
O6P O6' 1.649(16)
O7P O8' 1.34(2)
O7P O7' 1.697(16)
Cl3 O10P 1.330(16)
Cl3 O12P 1.381(15)
Cl3 O9' 1.391(10)
Cl3 O12' 1.392(11)
Cl3 O9P 1.406(16)
Cl3 O1'' 1.411(10)
Cl3 O11' 1.443(12)
Cl3 O11P 1.461(16)
O9P O9' 0.99(3)
O9' O10P 1.80(3)
O10P O1'' 1.05(3)
O1'' O12P 1.68(2)
O11P O11' 1.02(3)
O11P O12' 1.60(3)
O12P O12' 1.07(2)
Cl4 O14' 1.377(10)
Cl4 O15' 1.390(10)
Cl4 O16P 1.429(16)
Cl4 O14P 1.439(16)
Cl4 O13P 1.449(17)
Cl4 O15P 1.455(17)
Cl4 O16' 1.460(12)
Cl4 O13' 1.466(9)
O13P O13' 0.99(3)
O13P O16' 1.56(3)
O14P O14' 1.02(2)
O14P O15P 1.33(5)
O15P O15' 1.01(3)
O15' O16P 1.60(3)
O16P O16' 1.03(2)
O1S C2S 1.411(13)
C2S C4S 1.487(17)
C2S C3S 1.495(18)
O5S C6S 1.435(15)
C6S C7S 1.422(16)
C6S C8S 1.523(17)
